data_1531543
loop_
_publ_author_name
'Kagomiya, I.'
'Kohn, K.'
'Uchiyama, T.'

_publ_section_title
;
 Structure and ferroelectricity of R Mn2 O5
;
_journal_name_full Ferroelectrics
_journal_page_first 131
_journal_page_last 143
_journal_volume 280
_journal_year 2002
_chemical_formula_sum 'Gd Mn2 O5'
_chemical_name_systematic 'Gd (Mn2 O5)'
_space_group_IT_number 55
_symmetry_space_group_name_Hall '-P 2 2ab'
_symmetry_space_group_name_H-M 'P b a m'
_cell_angle_alpha 90
_cell_angle_beta 90
_cell_angle_gamma 90
_cell_formula_units_Z 4
_cell_length_a 7.3531
_cell_length_b 8.5371
_cell_length_c 5.6807
_cell_volume 356.601
_citation_journal_id_ASTM FEROA8
_cod_data_source_file Kagomiya_FEROA8_2002_1924.cif
_cod_data_source_block Gd1Mn2O5
_cod_original_cell_volume 356.6011
_cod_original_formula_sum 'Gd1 Mn2 O5'
_cod_database_code 1531543

loop_
_symmetry_equiv_pos_as_xyz
x,y,z
-x,-y,z
x+1/2,-y+1/2,-z
-x+1/2,y+1/2,-z
-x,-y,-z
x,y,-z
-x-1/2,y-1/2,z
x-1/2,-y-1/2,z

loop_
_atom_site_label
_atom_site_type_symbol
_atom_site_fract_x
_atom_site_fract_y
_atom_site_fract_z
_atom_site_occupancy
_atom_site_U_iso_or_equiv
O3 O-2 0.1454 0.4356 0.5 1 0.0
Mn1 Mn+4 0 0.5 0.2551 1 0.0
O1 O-2 0 0 0.2697 1 0.0
Mn2 Mn+3 0.4118 0.3518 0.5 1 0.0
Gd1 Gd+3 0.1395 0.1716 0 1 0.0
O4 O-2 0.3994 0.2076 0.245 1 0.0
O2 O-2 0.1526 0.4486 0 1 0.0
